data_9009297
loop_
_publ_author_name
'Okada, K.'
'Hirabayashi, J.'
'Ossaka, J.'

_publ_section_title
;
 Crystal structure of natroalunite and crystal chemistry of the alunite group
;
_journal_name_full 'Neues Jahrbuch fur Mineralogie, Monatshefte'
_journal_page_first 534
_journal_page_last 540
_journal_volume 1982
_journal_year 1982
_chemical_compound_source 'Sonomi-dake, Makurazaki-city, Kagoshima Prefecture, Japan'
_chemical_formula_sum 'Al3 H6 K0.42 Na0.58 O14 S2'
_chemical_name_mineral Natroalunite
_space_group_IT_number 166
_symmetry_space_group_name_Hall '-R 3 2"'
_symmetry_space_group_name_H-M 'R -3 m :H'
_cell_angle_alpha 90
_cell_angle_beta 90
_cell_angle_gamma 120
_cell_formula_units_Z 3
_cell_length_a 6.990
_cell_length_b 6.990
_cell_length_c 16.905
_cell_volume 715.320
_database_code_amcsd 0014771
_exptl_crystal_density_diffrn 2.820
_cod_original_sg_symbol_H-M 'R -3 m'
_cod_original_formula_sum '(Na.58 K.42) Al3 S2 O14 H6'
_cod_database_code 9009297

loop_
_space_group_symop_operation_xyz
x,y,z
2/3+x,1/3+y,1/3+z
1/3+x,2/3+y,2/3+z
x,x-y,z
2/3+x,1/3+x-y,1/3+z
1/3+x,2/3+x-y,2/3+z
y,x,-z
2/3+y,1/3+x,1/3-z
1/3+y,2/3+x,2/3-z
-x+y,y,z
2/3-x+y,1/3+y,1/3+z
1/3-x+y,2/3+y,2/3+z
-x,-x+y,-z
2/3-x,1/3-x+y,1/3-z
1/3-x,2/3-x+y,2/3-z
-y,-x,z
2/3-y,1/3-x,1/3+z
1/3-y,2/3-x,2/3+z
x-y,-y,-z
2/3+x-y,1/3-y,1/3-z
1/3+x-y,2/3-y,2/3-z
y,-x+y,-z
2/3+y,1/3-x+y,1/3-z
1/3+y,2/3-x+y,2/3-z
-x+y,-x,z
2/3-x+y,1/3-x,1/3+z
1/3-x+y,2/3-x,2/3+z
-x,-y,-z
2/3-x,1/3-y,1/3-z
1/3-x,2/3-y,2/3-z
-y,x-y,z
2/3-y,1/3+x-y,1/3+z
1/3-y,2/3+x-y,2/3+z
x-y,x,-z
2/3+x-y,1/3+x,1/3-z
1/3+x-y,2/3+x,2/3-z

loop_
_atom_site_aniso_label
_atom_site_aniso_U_11
_atom_site_aniso_U_22
_atom_site_aniso_U_33
_atom_site_aniso_U_12
_atom_site_aniso_U_13
_atom_site_aniso_U_23
Na 0.02700 0.02700 0.01820 0.01350 0.00000 0.00000
K 0.02700 0.02700 0.01820 0.01350 0.00000 0.00000
Al 0.00390 0.00470 0.01080 0.00200 0.00000 0.00000
S 0.00550 0.00550 0.00810 0.00280 0.00000 0.00000
O1 0.01060 0.01060 0.00770 0.00530 0.00000 0.00000
O2 0.01010 0.01010 0.01090 0.00720 -0.00040 0.00040
O-h 0.00540 0.00540 0.01640 0.00210 0.00160 -0.00160

loop_
_atom_site_label
_atom_site_fract_x
_atom_site_fract_y
_atom_site_fract_z
_atom_site_occupancy
_atom_site_U_iso_or_equiv
_atom_site_type_symbol
_atom_site_attached_hydrogens
Na 0.00000 0.00000 0.00000 0.58000 0.02406 Na 0
K 0.00000 0.00000 0.00000 0.42000 0.02406 K 0
Al 0.00000 0.50000 0.50000 1.00000 0.00659 Al 0
S 0.00000 0.00000 0.30590 1.00000 0.00646 S 0
O1 0.00000 0.00000 0.39211 1.00000 0.00963 O 0
O2 0.21805 -0.21805 -0.05729 1.00000 0.00950 O 0
O-h 0.12534 -0.12534 0.13902 1.00000 0.00937 O 0
H 0.17800 -0.17800 0.11600 1.00000 0.03926 H 0

loop_
_cod_changelog_entry_id
_cod_changelog_entry_author
_cod_changelog_entry_date
_cod_changelog_entry_text
1
;cod-tools version 3.8.0
Id: cif_guess_AMCSD_atom_types 9581 2023-05-17 12:35:41Z saulius
;
2023-05-18T08:42:41+03:00
;Derived atom types and hydrogen counts
from atom names that follow the AMCSD naming convention
(Wat == water, O-H == hydroxyl).
;
2
;cod-tools version 3.10.1
Id: cif_fix_AMCSD_aniso_labels 10200 2024-08-01 14:09:44Z saulius
;
2024-08-02T12:21:16+03:00
;Changed the following '_atom_site_aniso_label' values:
'Oh' -> 'O-h'
;

loop_
_cod_related_entry_id
_cod_related_entry_database
_cod_related_entry_code
1 AMCSD 0014771
